data_4335826
loop_
_publ_author_name
'Brian M. Barry'
'Benjamin W. Stein'
'Christopher A. Larsen'
'Melissa N. Wirtz'
'William E. Geiger'
'Rory Waterman'
'Richard A. Kemp'

_publ_contact_author_address
;Department of Chemistry and Chemical Biology
MSC03 2060, 1 University of New Mexico
Albuquerque, NM 87131, USA
;
_publ_contact_author_email rakemp@unm.edu
_publ_contact_author_name 'Richard A. Kemp'
_publ_contact_author_phone 505-272-7609
_publ_section_title
;
 Metal Complexes (M = Zn, Sn, and Pb) of 2-Phosphinobenzenethiolates:
 Insights into Ligand Folding and Hemilability
;
_journal_name_full 'Inorganic Chemistry'
_journal_page_first 9875
_journal_page_last 9884
_journal_paper_doi 10.1021/ic400990n
_journal_volume 52
_journal_year 2013
_chemical_formula_sum 'C36 H28 P2 S2 Sn'
_chemical_formula_weight 705.33
_chemical_name_systematic
; 
 ? 
;
_space_group_IT_number 2
_symmetry_cell_setting triclinic
_symmetry_space_group_name_Hall '-P 1'
_symmetry_space_group_name_H-M 'P -1'
_atom_sites_solution_hydrogens geom
_atom_sites_solution_primary direct
_atom_sites_solution_secondary difmap
_audit_creation_method SHELXL-97
_cell_angle_alpha 100.037(4)
_cell_angle_beta 90.502(4)
_cell_angle_gamma 118.155(4)
_cell_formula_units_Z 2
_cell_length_a 9.7365(11)
_cell_length_b 9.8591(11)
_cell_length_c 19.280(2)
_cell_measurement_reflns_used 9997
_cell_measurement_temperature 173(2)
_cell_measurement_theta_max 28.31
_cell_measurement_theta_min 2.57
_cell_volume 1597.9(3)
_computing_cell_refinement 'Bruker SAINT'
_computing_data_collection 'Bruker APEX2'
_computing_data_reduction 'Bruker SAINT'
_computing_molecular_graphics 'Bruker SHELXTL'
_computing_publication_material 'Bruker SHELXTL'
_computing_structure_refinement 'SHELXL-97 (Sheldrick, 2008)'
_computing_structure_solution 'SHELXS-97 (Sheldrick, 2008)'
_diffrn_ambient_temperature 173(2)
_diffrn_measured_fraction_theta_full 0.989
_diffrn_measured_fraction_theta_max 0.989
_diffrn_measurement_device_type 'Bruker APEX-II CCD'
_diffrn_measurement_method '\f and \w scans'
_diffrn_radiation_monochromator graphite
_diffrn_radiation_source 'fine-focus sealed tube'
_diffrn_radiation_type MoK\a
_diffrn_radiation_wavelength 0.71073
_diffrn_reflns_av_R_equivalents 0.0000
_diffrn_reflns_av_sigmaI/netI 0.0311
_diffrn_reflns_limit_h_max 12
_diffrn_reflns_limit_h_min -12
_diffrn_reflns_limit_k_max 12
_diffrn_reflns_limit_k_min -13
_diffrn_reflns_limit_l_max 25
_diffrn_reflns_limit_l_min 0
_diffrn_reflns_number 7869
_diffrn_reflns_theta_full 28.32
_diffrn_reflns_theta_max 28.32
_diffrn_reflns_theta_min 2.16
_exptl_absorpt_coefficient_mu 1.055
_exptl_absorpt_correction_T_max 0.8160
_exptl_absorpt_correction_T_min 0.7143
_exptl_absorpt_correction_type multi-scan
_exptl_absorpt_process_details 'Bruker, SADABS'
_exptl_crystal_colour colourless
_exptl_crystal_density_diffrn 1.466
_exptl_crystal_description block
_exptl_crystal_F_000 712
_exptl_crystal_size_max 0.34
_exptl_crystal_size_mid 0.27
_exptl_crystal_size_min 0.20
_refine_diff_density_max 0.441
_refine_diff_density_min -0.393
_refine_diff_density_rms 0.082
_refine_ls_extinction_method none
_refine_ls_goodness_of_fit_ref 1.094
_refine_ls_hydrogen_treatment constr
_refine_ls_matrix_type full
_refine_ls_number_parameters 370
_refine_ls_number_reflns 7869
_refine_ls_number_restraints 0
_refine_ls_restrained_S_all 1.094
_refine_ls_R_factor_all 0.0387
_refine_ls_R_factor_gt 0.0292
_refine_ls_shift/su_max 0.002
_refine_ls_shift/su_mean 0.000
_refine_ls_structure_factor_coef Fsqd
_refine_ls_weighting_details 'calc w=1/[\s^2^(Fo^2^)+(0.0352P)^2^+0.5456P] where P=(Fo^2^+2Fc^2^)/3'
_refine_ls_weighting_scheme calc
_refine_ls_wR_factor_gt 0.0707
_refine_ls_wR_factor_ref 0.0734
_reflns_number_gt 6741
_reflns_number_total 7869
_reflns_threshold_expression >2sigma(I)
_cod_data_source_file ic400990n_si_002_05.cif
_cod_data_source_block Compound_7
_cod_database_code 4335826

loop_
_symmetry_equiv_pos_as_xyz
'x, y, z'
'-x, -y, -z'

loop_
_atom_site_label
_atom_site_type_symbol
_atom_site_fract_x
_atom_site_fract_y
_atom_site_fract_z
_atom_site_U_iso_or_equiv
_atom_site_adp_type
_atom_site_occupancy
_atom_site_symmetry_multiplicity
_atom_site_calc_flag
_atom_site_refinement_flags
Sn1 Sn 0.484762(18) 1.016474(17) 0.327562(8) 0.02425(5) Uani 1 1 d .
S1 S 0.23169(7) 1.01670(7) 0.29355(3) 0.02820(12) Uani 1 1 d .
S2 S 0.43250(7) 0.76577(6) 0.24148(3) 0.02738(12) Uani 1 1 d .
P1 P 0.25279(7) 0.81069(6) 0.39956(3) 0.02127(11) Uani 1 1 d .
P2 P 0.53141(6) 1.06958(6) 0.17988(3) 0.01939(11) Uani 1 1 d .
C1 C 0.0761(3) 0.8256(3) 0.29186(11) 0.0241(4) Uani 1 1 d .
C2 C 0.0770(3) 0.7328(3) 0.33939(12) 0.0244(4) Uani 1 1 d .
C3 C 0.2531(3) 0.6394(2) 0.42232(12) 0.0242(4) Uani 1 1 d .
C4 C 0.2492(3) 0.5245(3) 0.36754(14) 0.0329(5) Uani 1 1 d .
H4 H 0.2318 0.5300 0.3198 0.039 Uiso 1 1 calc R
C5 C 0.2705(3) 0.4024(3) 0.38202(16) 0.0395(6) Uani 1 1 d .
H5 H 0.2665 0.3243 0.3442 0.047 Uiso 1 1 calc R
C6 C 0.2973(3) 0.3939(3) 0.45085(18) 0.0445(7) Uani 1 1 d .
H6 H 0.3144 0.3114 0.4605 0.053 Uiso 1 1 calc R
C7 C 0.2996(3) 0.5059(3) 0.50632(16) 0.0393(6) Uani 1 1 d .
H7 H 0.3165 0.4991 0.5539 0.047 Uiso 1 1 calc R
C8 C 0.2770(3) 0.6279(3) 0.49236(13) 0.0297(5) Uani 1 1 d .
H8 H 0.2778 0.7038 0.5304 0.036 Uiso 1 1 calc R
C9 C 0.2246(3) 0.9166(3) 0.48053(12) 0.0247(4) Uani 1 1 d .
C10 C 0.0899(3) 0.8574(4) 0.51431(17) 0.0532(9) Uani 1 1 d .
H10 H 0.0048 0.7567 0.4948 0.064 Uiso 1 1 calc R
C11 C 0.0784(4) 0.9446(4) 0.57671(19) 0.0657(11) Uani 1 1 d .
H11 H -0.0137 0.9020 0.6002 0.079 Uiso 1 1 calc R
C12 C 0.1996(3) 1.0924(3) 0.60484(15) 0.0406(6) Uani 1 1 d .
H12 H 0.1906 1.1522 0.6471 0.049 Uiso 1 1 calc R
C13 C 0.3326(3) 1.1522(3) 0.57163(13) 0.0297(5) Uani 1 1 d .
H13 H 0.4163 1.2540 0.5909 0.036 Uiso 1 1 calc R
C14 C 0.3465(3) 1.0650(2) 0.50969(12) 0.0235(4) Uani 1 1 d .
H14 H 0.4400 1.1073 0.4872 0.028 Uiso 1 1 calc R
C15 C -0.0530(3) 0.5856(3) 0.33781(14) 0.0320(5) Uani 1 1 d .
H15 H -0.0517 0.5224 0.3695 0.038 Uiso 1 1 calc R
C16 C -0.1838(3) 0.5318(3) 0.28998(15) 0.0389(6) Uani 1 1 d .
H16 H -0.2728 0.4328 0.2895 0.047 Uiso 1 1 calc R
C17 C -0.1842(3) 0.6231(3) 0.24282(14) 0.0396(6) Uani 1 1 d .
H17 H -0.2736 0.5854 0.2099 0.048 Uiso 1 1 calc R
C18 C -0.0561(3) 0.7683(3) 0.24319(13) 0.0324(5) Uani 1 1 d .
H18 H -0.0578 0.8292 0.2104 0.039 Uiso 1 1 calc R
C19 C 0.3136(3) 0.7597(2) 0.16945(12) 0.0233(4) Uani 1 1 d .
C20 C 0.3596(2) 0.8895(2) 0.13653(11) 0.0217(4) Uani 1 1 d .
C21 C 0.5268(2) 1.2213(2) 0.13865(11) 0.0214(4) Uani 1 1 d .
C22 C 0.4262(3) 1.2791(3) 0.16282(13) 0.0282(5) Uani 1 1 d .
H22 H 0.3604 1.2362 0.1980 0.034 Uiso 1 1 calc R
C23 C 0.4211(3) 1.3990(3) 0.13598(15) 0.0355(6) Uani 1 1 d .
H23 H 0.3516 1.4370 0.1526 0.043 Uiso 1 1 calc R
C24 C 0.5172(3) 1.4626(3) 0.08523(14) 0.0350(6) Uani 1 1 d .
H24 H 0.5152 1.5458 0.0675 0.042 Uiso 1 1 calc R
C25 C 0.6166(3) 1.4055(3) 0.06007(13) 0.0338(5) Uani 1 1 d .
H25 H 0.6814 1.4483 0.0245 0.041 Uiso 1 1 calc R
C26 C 0.6217(3) 1.2855(3) 0.08686(12) 0.0278(5) Uani 1 1 d .
H26 H 0.6906 1.2470 0.0696 0.033 Uiso 1 1 calc R
C27 C 0.6997(3) 1.0534(3) 0.14772(12) 0.0244(4) Uani 1 1 d .
C28 C 0.8454(3) 1.1565(3) 0.18561(16) 0.0409(6) Uani 1 1 d .
H28 H 0.8540 1.2325 0.2257 0.049 Uiso 1 1 calc R
C29 C 0.9775(3) 1.1485(4) 0.1650(2) 0.0554(9) Uani 1 1 d .
H29 H 1.0768 1.2200 0.1905 0.067 Uiso 1 1 calc R
C30 C 0.9657(4) 1.0369(4) 0.10730(19) 0.0498(8) Uani 1 1 d .
H30 H 1.0567 1.0317 0.0934 0.060 Uiso 1 1 calc R
C31 C 0.8237(4) 0.9345(4) 0.07045(16) 0.0451(7) Uani 1 1 d .
H31 H 0.8158 0.8574 0.0311 0.054 Uiso 1 1 calc R
C32 C 0.6895(3) 0.9422(3) 0.09020(14) 0.0336(5) Uani 1 1 d .
H32 H 0.5908 0.8708 0.0640 0.040 Uiso 1 1 calc R
C33 C 0.2651(3) 0.8799(3) 0.07908(12) 0.0271(5) Uani 1 1 d .
H33 H 0.2965 0.9674 0.0569 0.033 Uiso 1 1 calc R
C34 C 0.1253(3) 0.7436(3) 0.05418(14) 0.0339(5) Uani 1 1 d .
H34 H 0.0610 0.7374 0.0151 0.041 Uiso 1 1 calc R
C35 C 0.0805(3) 0.6164(3) 0.08687(14) 0.0367(6) Uani 1 1 d .
H35 H -0.0152 0.5231 0.0700 0.044 Uiso 1 1 calc R
C36 C 0.1733(3) 0.6232(3) 0.14393(13) 0.0313(5) Uani 1 1 d .
H36 H 0.1411 0.5347 0.1655 0.038 Uiso 1 1 calc R

loop_
_atom_site_aniso_label
_atom_site_aniso_U_11
_atom_site_aniso_U_22
_atom_site_aniso_U_33
_atom_site_aniso_U_23
_atom_site_aniso_U_13
_atom_site_aniso_U_12
Sn1 0.02379(8) 0.01974(8) 0.02334(8) 0.00042(5) 0.00183(6) 0.00706(6)
S1 0.0303(3) 0.0258(3) 0.0343(3) 0.0095(2) 0.0117(2) 0.0168(2)
S2 0.0375(3) 0.0233(3) 0.0253(3) 0.0045(2) 0.0066(2) 0.0178(2)
P1 0.0219(3) 0.0164(2) 0.0209(3) 0.0010(2) 0.0035(2) 0.0063(2)
P2 0.0187(3) 0.0199(3) 0.0201(3) 0.0033(2) 0.0039(2) 0.0100(2)
C1 0.0246(11) 0.0267(11) 0.0208(11) -0.0017(8) 0.0055(8) 0.0144(9)
C2 0.0238(11) 0.0229(10) 0.0220(11) -0.0016(8) 0.0018(8) 0.0096(9)
C3 0.0200(10) 0.0183(10) 0.0297(12) 0.0055(8) 0.0041(9) 0.0052(8)
C4 0.0397(14) 0.0216(11) 0.0343(13) 0.0053(9) 0.0095(11) 0.0124(10)
C5 0.0443(16) 0.0236(12) 0.0510(17) 0.0080(11) 0.0129(13) 0.0163(11)
C6 0.0342(14) 0.0311(13) 0.072(2) 0.0255(14) 0.0089(14) 0.0140(11)
C7 0.0268(13) 0.0414(15) 0.0455(16) 0.0223(12) 0.0007(11) 0.0085(11)
C8 0.0226(11) 0.0284(12) 0.0303(12) 0.0072(9) 0.0038(9) 0.0056(9)
C9 0.0249(11) 0.0220(10) 0.0239(11) 0.0002(8) 0.0046(9) 0.0101(9)
C10 0.0292(14) 0.0413(16) 0.0533(19) -0.0147(13) 0.0182(13) -0.0040(12)
C11 0.0393(17) 0.056(2) 0.064(2) -0.0171(16) 0.0305(16) 0.0025(15)
C12 0.0373(14) 0.0424(15) 0.0350(14) -0.0091(11) 0.0101(11) 0.0190(12)
C13 0.0304(12) 0.0253(11) 0.0290(12) -0.0043(9) -0.0014(10) 0.0132(10)
C14 0.0216(10) 0.0213(10) 0.0244(11) 0.0023(8) 0.0040(8) 0.0084(9)
C15 0.0293(12) 0.0234(11) 0.0327(13) 0.0004(9) 0.0006(10) 0.0061(10)
C16 0.0299(13) 0.0299(13) 0.0390(15) -0.0079(11) -0.0028(11) 0.0051(11)
C17 0.0333(14) 0.0459(15) 0.0294(13) -0.0108(11) -0.0081(11) 0.0172(12)
C18 0.0357(13) 0.0424(14) 0.0218(12) -0.0004(10) 0.0016(10) 0.0232(12)
C19 0.0250(11) 0.0214(10) 0.0223(11) 0.0001(8) 0.0082(8) 0.0116(9)
C20 0.0208(10) 0.0221(10) 0.0211(10) -0.0004(8) 0.0052(8) 0.0111(8)
C21 0.0214(10) 0.0183(10) 0.0225(10) 0.0012(8) -0.0016(8) 0.0089(8)
C22 0.0263(12) 0.0289(12) 0.0328(13) 0.0079(9) 0.0076(9) 0.0154(10)
C23 0.0356(14) 0.0334(13) 0.0451(15) 0.0067(11) 0.0031(11) 0.0232(11)
C24 0.0417(14) 0.0302(12) 0.0349(14) 0.0089(10) -0.0068(11) 0.0181(11)
C25 0.0350(13) 0.0390(14) 0.0301(13) 0.0158(10) 0.0041(10) 0.0171(11)
C26 0.0284(12) 0.0313(12) 0.0255(12) 0.0069(9) 0.0030(9) 0.0154(10)
C27 0.0239(11) 0.0266(11) 0.0274(11) 0.0088(9) 0.0079(9) 0.0147(9)
C28 0.0245(13) 0.0428(15) 0.0534(18) -0.0008(12) 0.0026(12) 0.0180(11)
C29 0.0230(14) 0.060(2) 0.083(3) 0.0091(17) 0.0048(14) 0.0215(14)
C30 0.0373(16) 0.0616(19) 0.073(2) 0.0280(17) 0.0257(15) 0.0369(15)
C31 0.0536(18) 0.0537(17) 0.0473(17) 0.0134(13) 0.0241(14) 0.0398(15)
C32 0.0347(13) 0.0383(13) 0.0339(13) 0.0068(10) 0.0109(11) 0.0226(11)
C33 0.0275(12) 0.0283(11) 0.0245(11) -0.0006(9) 0.0016(9) 0.0146(10)
C34 0.0306(13) 0.0377(14) 0.0290(13) -0.0068(10) -0.0027(10) 0.0173(11)
C35 0.0254(12) 0.0290(12) 0.0389(14) -0.0100(10) 0.0031(10) 0.0052(10)
C36 0.0314(12) 0.0201(11) 0.0354(13) 0.0004(9) 0.0096(10) 0.0084(9)

loop_
_atom_type_symbol
_atom_type_description
_atom_type_scat_dispersion_real
_atom_type_scat_dispersion_imag
_atom_type_scat_source
C C 0.0033 0.0016 'International Tables Vol C Tables 4.2.6.8 and 6.1.1.4'
H H 0.0000 0.0000 'International Tables Vol C Tables 4.2.6.8 and 6.1.1.4'
P P 0.1023 0.0942 'International Tables Vol C Tables 4.2.6.8 and 6.1.1.4'
S S 0.1246 0.1234 'International Tables Vol C Tables 4.2.6.8 and 6.1.1.4'
Sn Sn -0.6537 1.4246 'International Tables Vol C Tables 4.2.6.8 and 6.1.1.4'

loop_
_geom_angle_atom_site_label_1
_geom_angle_atom_site_label_2
_geom_angle_atom_site_label_3
_geom_angle
S1 Sn1 S2 97.60(2)
S1 Sn1 P1 73.060(19)
S2 Sn1 P1 84.19(2)
S1 Sn1 P2 79.689(18)
S2 Sn1 P2 68.597(18)
P1 Sn1 P2 138.275(17)
C1 S1 Sn1 107.26(8)
C19 S2 Sn1 103.28(7)
C2 P1 C3 105.07(10)
C2 P1 C9 106.90(10)
C3 P1 C9 106.12(11)
C2 P1 Sn1 102.87(8)
C3 P1 Sn1 123.36(8)
C9 P1 Sn1 111.29(7)
C20 P2 C27 105.83(10)
C20 P2 C21 104.16(10)
C27 P2 C21 104.38(10)
C20 P2 Sn1 96.79(7)
C27 P2 Sn1 112.42(7)
C21 P2 Sn1 130.32(7)
C18 C1 C2 119.0(2)
C18 C1 S1 118.24(18)
C2 C1 S1 122.68(17)
C15 C2 C1 120.1(2)
C15 C2 P1 122.84(18)
C1 C2 P1 117.08(17)
C4 C3 C8 118.6(2)
C4 C3 P1 118.17(18)
C8 C3 P1 122.69(18)
C5 C4 C3 120.7(2)
C5 C4 H4 119.7
C3 C4 H4 119.7
C6 C5 C4 120.3(3)
C6 C5 H5 119.8
C4 C5 H5 119.8
C5 C6 C7 120.0(2)
C5 C6 H6 120.0
C7 C6 H6 120.0
C8 C7 C6 120.1(3)
C8 C7 H7 119.9
C6 C7 H7 119.9
C7 C8 C3 120.3(2)
C7 C8 H8 119.9
C3 C8 H8 119.9
C10 C9 C14 118.7(2)
C10 C9 P1 123.77(18)
C14 C9 P1 117.53(17)
C9 C10 C11 120.3(3)
C9 C10 H10 119.8
C11 C10 H10 119.8
C12 C11 C10 120.5(3)
C12 C11 H11 119.8
C10 C11 H11 119.8
C13 C12 C11 119.6(2)
C13 C12 H12 120.2
C11 C12 H12 120.2
C12 C13 C14 120.4(2)
C12 C13 H13 119.8
C14 C13 H13 119.8
C9 C14 C13 120.5(2)
C9 C14 H14 119.8
C13 C14 H14 119.8
C16 C15 C2 120.1(2)
C16 C15 H15 120.0
C2 C15 H15 120.0
C15 C16 C17 119.8(2)
C15 C16 H16 120.1
C17 C16 H16 120.1
C18 C17 C16 120.9(2)
C18 C17 H17 119.6
C16 C17 H17 119.6
C17 C18 C1 120.2(2)
C17 C18 H18 119.9
C1 C18 H18 119.9
C36 C19 C20 119.2(2)
C36 C19 S2 119.51(18)
C20 C19 S2 121.31(17)
C33 C20 C19 119.9(2)
C33 C20 P2 123.71(17)
C19 C20 P2 115.95(16)
C26 C21 C22 118.7(2)
C26 C21 P2 123.72(17)
C22 C21 P2 117.56(17)
C23 C22 C21 120.8(2)
C23 C22 H22 119.6
C21 C22 H22 119.6
C24 C23 C22 119.9(2)
C24 C23 H23 120.1
C22 C23 H23 120.1
C23 C24 C25 120.2(2)
C23 C24 H24 119.9
C25 C24 H24 119.9
C24 C25 C26 120.0(2)
C24 C25 H25 120.0
C26 C25 H25 120.0
C21 C26 C25 120.5(2)
C21 C26 H26 119.7
C25 C26 H26 119.7
C32 C27 C28 119.0(2)
C32 C27 P2 123.85(19)
C28 C27 P2 117.10(18)
C29 C28 C27 120.1(3)
C29 C28 H28 119.9
C27 C28 H28 119.9
C28 C29 C30 120.3(3)
C28 C29 H29 119.8
C30 C29 H29 119.8
C31 C30 C29 120.0(3)
C31 C30 H30 120.0
C29 C30 H30 120.0
C30 C31 C32 120.3(3)
C30 C31 H31 119.8
C32 C31 H31 119.8
C27 C32 C31 120.2(3)
C27 C32 H32 119.9
C31 C32 H32 119.9
C34 C33 C20 120.5(2)
C34 C33 H33 119.8
C20 C33 H33 119.8
C35 C34 C33 119.4(2)
C35 C34 H34 120.3
C33 C34 H34 120.3
C34 C35 C36 121.1(2)
C34 C35 H35 119.4
C36 C35 H35 119.4
C35 C36 C19 120.0(2)
C35 C36 H36 120.0
C19 C36 H36 120.0

loop_
_geom_bond_atom_site_label_1
_geom_bond_atom_site_label_2
_geom_bond_distance
Sn1 S1 2.5454(7)
Sn1 S2 2.5478(6)
Sn1 P1 2.8029(6)
Sn1 P2 2.9842(6)
S1 C1 1.769(2)
S2 C19 1.775(2)
P1 C2 1.811(2)
P1 C3 1.819(2)
P1 C9 1.820(2)
P2 C20 1.818(2)
P2 C27 1.824(2)
P2 C21 1.830(2)
C1 C18 1.402(3)
C1 C2 1.406(3)
C2 C15 1.400(3)
C3 C4 1.393(3)
C3 C8 1.401(3)
C4 C5 1.386(3)
C4 H4 0.9500
C5 C6 1.375(4)
C5 H5 0.9500
C6 C7 1.389(4)
C6 H6 0.9500
C7 C8 1.388(4)
C7 H7 0.9500
C8 H8 0.9500
C9 C10 1.382(4)
C9 C14 1.389(3)
C10 C11 1.390(4)
C10 H10 0.9500
C11 C12 1.379(4)
C11 H11 0.9500
C12 C13 1.364(4)
C12 H12 0.9500
C13 C14 1.392(3)
C13 H13 0.9500
C14 H14 0.9500
C15 C16 1.387(4)
C15 H15 0.9500
C16 C17 1.387(4)
C16 H16 0.9500
C17 C18 1.384(4)
C17 H17 0.9500
C18 H18 0.9500
C19 C36 1.394(3)
C19 C20 1.410(3)
C20 C33 1.396(3)
C21 C26 1.391(3)
C21 C22 1.394(3)
C22 C23 1.391(3)
C22 H22 0.9500
C23 C24 1.379(4)
C23 H23 0.9500
C24 C25 1.384(4)
C24 H24 0.9500
C25 C26 1.393(3)
C25 H25 0.9500
C26 H26 0.9500
C27 C32 1.383(3)
C27 C28 1.393(3)
C28 C29 1.383(4)
C28 H28 0.9500
C29 C30 1.383(5)
C29 H29 0.9500
C30 C31 1.361(5)
C30 H30 0.9500
C31 C32 1.397(4)
C31 H31 0.9500
C32 H32 0.9500
C33 C34 1.388(3)
C33 H33 0.9500
C34 C35 1.387(4)
C34 H34 0.9500
C35 C36 1.390(4)
C35 H35 0.9500
C36 H36 0.9500

loop_
_geom_torsion_atom_site_label_1
_geom_torsion_atom_site_label_2
_geom_torsion_atom_site_label_3
_geom_torsion_atom_site_label_4
_geom_torsion
S2 Sn1 S1 C1 47.94(8)
P1 Sn1 S1 C1 -33.58(8)
P2 Sn1 S1 C1 114.46(8)
S1 Sn1 S2 C19 29.62(8)
P1 Sn1 S2 C19 101.62(8)
P2 Sn1 S2 C19 -46.12(8)
S1 Sn1 P1 C2 31.53(7)
S2 Sn1 P1 C2 -68.25(7)
P2 Sn1 P1 C2 -19.96(8)
S1 Sn1 P1 C3 149.55(9)
S2 Sn1 P1 C3 49.77(9)
P2 Sn1 P1 C3 98.06(9)
S1 Sn1 P1 C9 -82.61(8)
S2 Sn1 P1 C9 177.61(8)
P2 Sn1 P1 C9 -134.10(8)
S1 Sn1 P2 C20 -59.79(7)
S2 Sn1 P2 C20 42.66(7)
P1 Sn1 P2 C20 -10.26(7)
S1 Sn1 P2 C27 -170.05(8)
S2 Sn1 P2 C27 -67.60(8)
P1 Sn1 P2 C27 -120.52(8)
S1 Sn1 P2 C21 55.31(9)
S2 Sn1 P2 C21 157.76(9)
P1 Sn1 P2 C21 104.84(9)
Sn1 S1 C1 C18 -147.71(16)
Sn1 S1 C1 C2 35.4(2)
C18 C1 C2 C15 -0.1(3)
S1 C1 C2 C15 176.76(18)
C18 C1 C2 P1 178.50(17)
S1 C1 C2 P1 -4.6(3)
C3 P1 C2 C15 23.6(2)
C9 P1 C2 C15 -88.9(2)
Sn1 P1 C2 C15 153.81(19)
C3 P1 C2 C1 -155.02(17)
C9 P1 C2 C1 92.51(19)
Sn1 P1 C2 C1 -24.80(18)
C2 P1 C3 C4 57.5(2)
C9 P1 C3 C4 170.50(19)
Sn1 P1 C3 C4 -59.5(2)
C2 P1 C3 C8 -130.82(19)
C9 P1 C3 C8 -17.8(2)
Sn1 P1 C3 C8 112.21(18)
C8 C3 C4 C5 -0.8(4)
P1 C3 C4 C5 171.3(2)
C3 C4 C5 C6 -0.6(4)
C4 C5 C6 C7 1.5(4)
C5 C6 C7 C8 -1.0(4)
C6 C7 C8 C3 -0.5(4)
C4 C3 C8 C7 1.4(3)
P1 C3 C8 C7 -170.31(18)
C2 P1 C9 C10 46.9(3)
C3 P1 C9 C10 -64.9(3)
Sn1 P1 C9 C10 158.5(2)
C2 P1 C9 C14 -133.42(18)
C3 P1 C9 C14 114.82(19)
Sn1 P1 C9 C14 -21.8(2)
C14 C9 C10 C11 -0.8(5)
P1 C9 C10 C11 178.9(3)
C9 C10 C11 C12 1.4(6)
C10 C11 C12 C13 -1.0(6)
C11 C12 C13 C14 0.0(5)
C10 C9 C14 C13 -0.2(4)
P1 C9 C14 C13 -179.91(18)
C12 C13 C14 C9 0.6(4)
C1 C2 C15 C16 -0.8(4)
P1 C2 C15 C16 -179.4(2)
C2 C15 C16 C17 1.2(4)
C15 C16 C17 C18 -0.6(4)
C16 C17 C18 C1 -0.4(4)
C2 C1 C18 C17 0.8(3)
S1 C1 C18 C17 -176.27(19)
Sn1 S2 C19 C36 -129.11(17)
Sn1 S2 C19 C20 52.07(18)
C36 C19 C20 C33 -0.1(3)
S2 C19 C20 C33 178.72(17)
C36 C19 C20 P2 172.81(17)
S2 C19 C20 P2 -8.4(2)
C27 P2 C20 C33 -102.7(2)
C21 P2 C20 C33 7.0(2)
Sn1 P2 C20 C33 141.61(18)
C27 P2 C20 C19 84.66(18)
C21 P2 C20 C19 -165.60(17)
Sn1 P2 C20 C19 -31.00(17)
C20 P2 C21 C26 -102.5(2)
C27 P2 C21 C26 8.3(2)
Sn1 P2 C21 C26 145.52(16)
C20 P2 C21 C22 79.97(19)
C27 P2 C21 C22 -169.22(18)
Sn1 P2 C21 C22 -32.0(2)
C26 C21 C22 C23 -0.3(3)
P2 C21 C22 C23 177.39(19)
C21 C22 C23 C24 -0.5(4)
C22 C23 C24 C25 1.1(4)
C23 C24 C25 C26 -1.1(4)
C22 C21 C26 C25 0.3(3)
P2 C21 C26 C25 -177.18(18)
C24 C25 C26 C21 0.4(4)
C20 P2 C27 C32 13.4(2)
C21 P2 C27 C32 -96.2(2)
Sn1 P2 C27 C32 117.85(19)
C20 P2 C27 C28 -164.2(2)
C21 P2 C27 C28 86.2(2)
Sn1 P2 C27 C28 -59.8(2)
C32 C27 C28 C29 1.0(4)
P2 C27 C28 C29 178.7(2)
C27 C28 C29 C30 -0.9(5)
C28 C29 C30 C31 0.1(5)
C29 C30 C31 C32 0.5(5)
C28 C27 C32 C31 -0.3(4)
P2 C27 C32 C31 -177.9(2)
C30 C31 C32 C27 -0.4(4)
C19 C20 C33 C34 0.3(3)
P2 C20 C33 C34 -172.06(18)
C20 C33 C34 C35 -0.1(4)
C33 C34 C35 C36 -0.2(4)
C34 C35 C36 C19 0.3(4)
C20 C19 C36 C35 -0.2(3)
S2 C19 C36 C35 -179.04(19)
